data_7102069
loop_
_publ_author_name
'Dong, Yongqiang'
'Lam, Jacky W Y'
'Qin, Anjun'
'Sun, Jiaxin'
'Liu, Jianzhao'
'Li, Zhen'
'Sun, Jingzhi'
'Sung, Herman H Y'
'Williams, Ian D'
'Kwok, Hoi Sing'
'Tang, Ben Zhong'

_publ_section_title
;
 Aggregation-induced and crystallization-enhanced emissions of
 1,2-diphenyl-3,4-bis(diphenylmethylene)-1-cyclobutene.
;
_journal_issue 31
_journal_name_full 'Chemical communications (Cambridge, England)'
_journal_page_first 3255
_journal_page_last 3257
_journal_paper_doi 10.1039/b704794k
_journal_year 2007
_chemical_formula_sum 'C46 H38 O'
_chemical_formula_weight 606.76
_chemical_name_systematic
;
?
;
_space_group_IT_number 15
_symmetry_cell_setting monoclinic
_symmetry_space_group_name_Hall '-C 2yc'
_symmetry_space_group_name_H-M 'C 1 2/c 1'
_atom_sites_solution_hydrogens geom
_atom_sites_solution_primary direct
_atom_sites_solution_secondary difmap
_audit_creation_method SHELXL-97
_cell_angle_alpha 90.00
_cell_angle_beta 92.159(11)
_cell_angle_gamma 90.00
_cell_formula_units_Z 4
_cell_length_a 19.641(10)
_cell_length_b 16.858(9)
_cell_length_c 9.925(5)
_cell_measurement_reflns_used 1523
_cell_measurement_temperature 100(2)
_cell_measurement_theta_max 25.75
_cell_measurement_theta_min 2.41
_cell_volume 3284(3)
_computing_structure_refinement 'SHELXL-97 (Sheldrick, 1997)'
_computing_structure_solution 'SHELXS-97 (Sheldrick, 1990)'
_diffrn_ambient_temperature 100(2)
_diffrn_measured_fraction_theta_full 0.961
_diffrn_measured_fraction_theta_max 0.961
_diffrn_radiation_monochromator graphite
_diffrn_radiation_source 'fine-focus sealed tube'
_diffrn_radiation_type MoK\a
_diffrn_radiation_wavelength 0.71073
_diffrn_reflns_av_R_equivalents 0.0358
_diffrn_reflns_av_sigmaI/netI 0.0573
_diffrn_reflns_limit_h_max 20
_diffrn_reflns_limit_h_min -23
_diffrn_reflns_limit_k_max 8
_diffrn_reflns_limit_k_min -20
_diffrn_reflns_limit_l_max 12
_diffrn_reflns_limit_l_min -11
_diffrn_reflns_number 6834
_diffrn_reflns_theta_full 25.50
_diffrn_reflns_theta_max 25.50
_diffrn_reflns_theta_min 2.57
_exptl_absorpt_coefficient_mu 0.071
_exptl_absorpt_correction_T_max 1.00
_exptl_absorpt_correction_T_min 0.82
_exptl_absorpt_correction_type multi-scan
_exptl_absorpt_process_details SADABS
_exptl_crystal_colour colorless
_exptl_crystal_density_diffrn 1.227
_exptl_crystal_density_method 'not measured'
_exptl_crystal_description bar
_exptl_crystal_F_000 1288
_exptl_crystal_size_max 0.40
_exptl_crystal_size_mid 0.15
_exptl_crystal_size_min 0.15
_refine_diff_density_max 0.407
_refine_diff_density_min -0.264
_refine_diff_density_rms 0.047
_refine_ls_extinction_method none
_refine_ls_goodness_of_fit_ref 1.022
_refine_ls_hydrogen_treatment constr
_refine_ls_matrix_type full
_refine_ls_number_parameters 210
_refine_ls_number_reflns 2943
_refine_ls_number_restraints 5
_refine_ls_restrained_S_all 1.028
_refine_ls_R_factor_all 0.0750
_refine_ls_R_factor_gt 0.0560
_refine_ls_shift/su_max 0.000
_refine_ls_shift/su_mean 0.000
_refine_ls_structure_factor_coef Fsqd
_refine_ls_weighting_details 'calc w=1/[\s^2^(Fo^2^)+(0.0673P)^2^+2.0000P] where P=(Fo^2^+2Fc^2^)/3'
_refine_ls_weighting_scheme calc
_refine_ls_wR_factor_gt 0.1302
_refine_ls_wR_factor_ref 0.1393
_reflns_number_gt 2308
_reflns_number_total 2943
_reflns_threshold_expression >2sigma(I)
_cod_data_source_file b704794k.txt
_cod_data_source_block 1
_cod_depositor_comments
;
The following automatic conversions were performed:
'_symmetry_cell_setting' value 'Monoclinic' changed to 'monoclinic'
according to '/home/saulius/struct/CIF-dictionaries/cif_core.dic'
dictionary named 'cif_core.dic' version 2.4.1 from 2010-06-29.

Automatic conversion script
Id: cif_fix_enum 1527 2010-12-29 10:47:43Z saulius 
;
_cod_original_sg_symbol_H-M C2/c
_cod_database_code 7102069

loop_
_symmetry_equiv_pos_as_xyz
'x, y, z'
'-x, y, -z+1/2'
'x+1/2, y+1/2, z'
'-x+1/2, y+1/2, -z+1/2'
'-x, -y, -z'
'x, -y, z-1/2'
'-x+1/2, -y+1/2, -z'
'x+1/2, -y+1/2, z-1/2'

loop_
_atom_site_label
_atom_site_type_symbol
_atom_site_fract_x
_atom_site_fract_y
_atom_site_fract_z
_atom_site_U_iso_or_equiv
_atom_site_adp_type
_atom_site_occupancy
_atom_site_symmetry_multiplicity
_atom_site_calc_flag
_atom_site_refinement_flags
C1 C 0.46559(10) 0.66944(11) 0.25722(18) 0.0155(4) Uani 1 1 d .
C2 C 0.46169(10) 0.58067(11) 0.25810(18) 0.0150(4) Uani 1 1 d .
C3 C 0.40934(9) 0.52952(11) 0.26863(18) 0.0153(4) Uani 1 1 d .
C11 C 0.41620(9) 0.73439(11) 0.27194(19) 0.0161(4) Uani 1 1 d .
C12 C 0.36954(10) 0.73362(11) 0.3745(2) 0.0193(5) Uani 1 1 d .
H12 H 0.3691 0.6905 0.4360 0.023 Uiso 1 1 calc R
C13 C 0.32378(11) 0.79575(12) 0.3868(2) 0.0252(5) Uani 1 1 d .
H13A H 0.2927 0.7952 0.4579 0.030 Uiso 1 1 calc R
C14 C 0.32295(11) 0.85898(13) 0.2960(2) 0.0281(5) Uani 1 1 d .
H14A H 0.2911 0.9009 0.3041 0.034 Uiso 1 1 calc R
C15 C 0.36898(11) 0.85996(12) 0.1942(2) 0.0265(5) Uani 1 1 d .
H15A H 0.3685 0.9025 0.1314 0.032 Uiso 1 1 calc R
C16 C 0.41594(10) 0.79915(12) 0.1832(2) 0.0207(5) Uani 1 1 d .
H16A H 0.4484 0.8014 0.1146 0.025 Uiso 1 1 calc R
C21 C 0.33774(10) 0.55981(11) 0.2550(2) 0.0172(4) Uani 1 1 d .
C22 C 0.31617(10) 0.60608(12) 0.1436(2) 0.0223(5) Uani 1 1 d .
H22A H 0.3477 0.6203 0.0774 0.027 Uiso 1 1 calc R
C23 C 0.24911(11) 0.63101(12) 0.1303(2) 0.0312(6) Uani 1 1 d .
H23A H 0.2346 0.6621 0.0547 0.037 Uiso 1 1 calc R
C24 C 0.20331(11) 0.61071(13) 0.2265(3) 0.0353(6) Uani 1 1 d .
H24A H 0.1573 0.6277 0.2167 0.042 Uiso 1 1 calc R
C25 C 0.22408(11) 0.56574(12) 0.3372(3) 0.0301(5) Uani 1 1 d .
H25A H 0.1925 0.5527 0.4039 0.036 Uiso 1 1 calc R
C26 C 0.29056(10) 0.53986(12) 0.3508(2) 0.0228(5) Uani 1 1 d .
H26A H 0.3043 0.5082 0.4262 0.027 Uiso 1 1 calc R
C31 C 0.41512(9) 0.44281(11) 0.29403(18) 0.0155(4) Uani 1 1 d .
C32 C 0.36909(10) 0.39016(12) 0.2298(2) 0.0191(4) Uani 1 1 d .
H32A H 0.3349 0.4105 0.1690 0.023 Uiso 1 1 calc R
C33 C 0.37243(10) 0.30893(12) 0.2530(2) 0.0227(5) Uani 1 1 d .
H33A H 0.3406 0.2744 0.2088 0.027 Uiso 1 1 calc R
C34 C 0.42258(11) 0.27839(12) 0.3414(2) 0.0219(5) Uani 1 1 d .
H34A H 0.4255 0.2229 0.3570 0.026 Uiso 1 1 calc R
C35 C 0.46819(10) 0.32938(11) 0.40644(19) 0.0190(4) Uani 1 1 d .
H35A H 0.5024 0.3087 0.4669 0.023 Uiso 1 1 calc R
C36 C 0.46435(10) 0.41095(11) 0.38400(19) 0.0167(4) Uani 1 1 d .
H36A H 0.4956 0.4453 0.4304 0.020 Uiso 1 1 calc R
O1S O 0.53641(18) 0.9231(2) 0.5774(4) 0.0420(9) Uiso 0.50 1 d PD
C1S C 0.4658(3) 0.9224(5) 0.5413(7) 0.0534(18) Uiso 0.50 1 d PD
C2S C 0.4577(3) 0.9876(4) 0.4283(6) 0.0396(16) Uiso 0.50 1 d PD
C3S C 0.5267(3) 1.0455(4) 0.4640(6) 0.0408(15) Uiso 0.50 1 d PD
C4S C 0.5632(4) 0.9973(4) 0.5811(7) 0.053(2) Uiso 0.50 1 d PD

loop_
_atom_site_aniso_label
_atom_site_aniso_U_11
_atom_site_aniso_U_22
_atom_site_aniso_U_33
_atom_site_aniso_U_23
_atom_site_aniso_U_13
_atom_site_aniso_U_12
C1 0.0177(9) 0.0156(10) 0.0130(9) 0.0004(7) -0.0007(7) 0.0008(8)
C2 0.0173(10) 0.0159(10) 0.0117(9) -0.0006(7) -0.0005(7) 0.0022(8)
C3 0.0157(10) 0.0167(10) 0.0133(9) -0.0012(7) -0.0011(7) 0.0019(8)
C11 0.0137(10) 0.0151(10) 0.0193(10) -0.0032(7) -0.0017(8) -0.0014(7)
C12 0.0171(11) 0.0168(10) 0.0240(11) -0.0010(8) 0.0016(8) -0.0031(8)
C13 0.0171(11) 0.0236(11) 0.0352(13) -0.0068(9) 0.0056(9) -0.0032(9)
C14 0.0182(11) 0.0218(11) 0.0443(14) -0.0066(9) -0.0014(10) 0.0045(9)
C15 0.0292(12) 0.0199(11) 0.0301(12) 0.0026(9) -0.0026(9) 0.0040(9)
C16 0.0200(11) 0.0209(11) 0.0211(11) -0.0004(8) 0.0002(8) 0.0006(8)
C21 0.0147(10) 0.0125(9) 0.0242(10) -0.0048(8) -0.0010(8) -0.0004(8)
C22 0.0220(11) 0.0183(10) 0.0261(11) -0.0031(8) -0.0064(9) -0.0003(8)
C23 0.0283(13) 0.0189(11) 0.0450(14) -0.0041(10) -0.0156(11) 0.0036(9)
C24 0.0144(11) 0.0225(12) 0.0684(18) -0.0134(11) -0.0059(11) 0.0040(9)
C25 0.0177(11) 0.0208(11) 0.0525(15) -0.0099(10) 0.0106(10) -0.0037(9)
C26 0.0201(11) 0.0169(10) 0.0316(12) -0.0035(8) 0.0042(9) -0.0011(8)
C31 0.0141(10) 0.0186(10) 0.0143(9) 0.0008(7) 0.0055(7) 0.0004(8)
C32 0.0147(10) 0.0207(10) 0.0218(10) 0.0010(8) -0.0011(8) 0.0000(8)
C33 0.0217(11) 0.0195(10) 0.0267(11) -0.0021(8) -0.0030(9) -0.0054(9)
C34 0.0288(12) 0.0152(10) 0.0219(11) 0.0036(8) 0.0014(9) -0.0003(9)
C35 0.0201(11) 0.0206(10) 0.0161(10) 0.0018(8) -0.0009(8) 0.0015(8)
C36 0.0150(10) 0.0195(10) 0.0157(10) -0.0026(7) 0.0020(7) -0.0026(8)

loop_
_atom_type_symbol
_atom_type_description
_atom_type_scat_dispersion_real
_atom_type_scat_dispersion_imag
_atom_type_scat_source
C C 0.0033 0.0016 'International Tables Vol C Tables 4.2.6.8 and 6.1.1.4'
H H 0.0000 0.0000 'International Tables Vol C Tables 4.2.6.8 and 6.1.1.4'
O O 0.0106 0.0060 'International Tables Vol C Tables 4.2.6.8 and 6.1.1.4'

loop_
_geom_angle_atom_site_label_1
_geom_angle_atom_site_label_2
_geom_angle_atom_site_label_3
_geom_angle
_geom_angle_site_symmetry_1
_geom_angle_site_symmetry_3
C1 C1 C11 131.97(11) 2_655 .
C1 C1 C2 92.96(10) 2_655 .
C11 C1 C2 135.03(18) . .
C3 C2 C1 132.69(18) . .
C3 C2 C2 140.27(11) . 2_655
C1 C2 C2 87.04(10) . 2_655
C2 C3 C31 126.01(17) . .
C2 C3 C21 119.41(17) . .
C31 C3 C21 114.58(16) . .
C12 C11 C16 118.59(18) . .
C12 C11 C1 121.22(17) . .
C16 C11 C1 120.18(18) . .
C13 C12 C11 120.17(19) . .
C12 C13 C14 120.7(2) . .
C15 C14 C13 119.3(2) . .
C14 C15 C16 120.3(2) . .
C15 C16 C11 120.9(2) . .
C26 C21 C22 118.83(19) . .
C26 C21 C3 120.17(18) . .
C22 C21 C3 120.96(18) . .
C23 C22 C21 120.1(2) . .
C24 C23 C22 120.1(2) . .
C23 C24 C25 120.3(2) . .
C26 C25 C24 120.1(2) . .
C25 C26 C21 120.5(2) . .
C36 C31 C32 117.73(18) . .
C36 C31 C3 122.17(17) . .
C32 C31 C3 120.07(17) . .
C33 C32 C31 121.50(18) . .
C32 C33 C34 119.77(18) . .
C35 C34 C33 119.62(18) . .
C34 C35 C36 120.53(17) . .
C35 C36 C31 120.83(17) . .
C4S O1S C1S 112.8(5) . .
O1S C1S C2S 104.2(5) . .
C1S C2S C3S 101.2(6) . .
C4S C3S C2S 101.3(6) . .
O1S C4S C3S 107.0(5) . .

loop_
_geom_bond_atom_site_label_1
_geom_bond_atom_site_label_2
_geom_bond_distance
_geom_bond_site_symmetry_2
C1 C1 1.365(4) 2_655
C1 C11 1.474(3) .
C1 C2 1.498(3) .
C2 C3 1.349(3) .
C2 C2 1.519(4) 2_655
C3 C31 1.487(3) .
C3 C21 1.497(3) .
C11 C12 1.395(3) .
C11 C16 1.403(3) .
C12 C13 1.389(3) .
C13 C14 1.396(3) .
C14 C15 1.381(3) .
C15 C16 1.386(3) .
C21 C26 1.394(3) .
C21 C22 1.405(3) .
C22 C23 1.384(3) .
C23 C24 1.380(4) .
C24 C25 1.384(4) .
C25 C26 1.378(3) .
C31 C36 1.399(3) .
C31 C32 1.403(3) .
C32 C33 1.390(3) .
C33 C34 1.393(3) .
C34 C35 1.384(3) .
C35 C36 1.395(3) .
O1S C4S 1.358(8) .
O1S C1S 1.420(7) .
C1S C2S 1.574(9) .
C2S C3S 1.234(8) 5_676
C2S C3S 1.697(9) .
C3S C2S 1.234(8) 5_676
C3S C4S 1.568(9) .
